data_4112092
loop_
_publ_author_name
'Chunming Cui'
'Marilyn M. Olmstead'
'James C. Fettinger'
'Geoffrey H. Spikes'
'Philip P. Power'

_publ_section_title
;
 Reactions of the Heavier Group 14 Element Alkyne Analogues Ar'EEAr' (Ar'
 = C6H3-2,6(C6H3-2,6-Pri2)2; E = Ge, Sn) with Unsaturated Molecules:
 Probing the Character of the EE Multiple Bonds
;
_journal_name_full 'Journal of the American Chemical Society'
_journal_page_first 17530
_journal_page_last 17541
_journal_paper_doi 10.1021/ja055372s
_journal_volume 127
_journal_year 2005
_chemical_formula_sum 'C78 H98 N2 Sn2'
_chemical_formula_weight 1300.96
_chemical_name_common '[Dipp*SnNPh]2.hexane'
_chemical_name_systematic
; 
 ? 
;
_space_group_IT_number 4
_symmetry_cell_setting monoclinic
_symmetry_space_group_name_Hall 'P 2yb'
_symmetry_space_group_name_H-M 'P 1 21 1'
_atom_sites_solution_hydrogens geom
_atom_sites_solution_primary direct
_atom_sites_solution_secondary difmap
_audit_creation_method SHELXL-97
_cell_angle_alpha 90.00
_cell_angle_beta 90.114(7)
_cell_angle_gamma 90.00
_cell_formula_units_Z 4
_cell_length_a 11.9584(19)
_cell_length_b 27.587(5)
_cell_length_c 20.622(3)
_cell_measurement_reflns_used 930
_cell_measurement_temperature 93(2)
_cell_measurement_theta_max 20.0
_cell_measurement_theta_min 3.5
_cell_volume 6803.1(19)
_computing_cell_refinement SMART
_computing_data_collection 'SMART 5.054 (Bruker, 2002)'
_computing_data_reduction 'SAINT 6.36A (Bruker, 2002)'
_computing_molecular_graphics 'SHELXTL 5.1, XP (Sheldrick, 1994)'
_computing_publication_material SHELXL-97
_computing_structure_refinement 'SHELXL-97 (Sheldrick, 1997)'
_computing_structure_solution 'SHELXS-97 (Sheldrick, 1990)'
_diffrn_ambient_temperature 93(2)
_diffrn_detector_area_resol_mean 8.3
_diffrn_measured_fraction_theta_full 0.994
_diffrn_measured_fraction_theta_max 0.994
_diffrn_measurement_device_type 'Bruker SMART 1000'
_diffrn_measurement_method \w
_diffrn_radiation_monochromator graphite
_diffrn_radiation_source 'normal-focus sealed tube'
_diffrn_radiation_type MoK\a
_diffrn_radiation_wavelength 0.71073
_diffrn_reflns_av_R_equivalents 0.0235
_diffrn_reflns_av_sigmaI/netI 0.0338
_diffrn_reflns_limit_h_max 17
_diffrn_reflns_limit_h_min -17
_diffrn_reflns_limit_k_max 39
_diffrn_reflns_limit_k_min -37
_diffrn_reflns_limit_l_max 29
_diffrn_reflns_limit_l_min -29
_diffrn_reflns_number 40367
_diffrn_reflns_theta_full 30.51
_diffrn_reflns_theta_max 30.51
_diffrn_reflns_theta_min 0.99
_diffrn_standards_number 0
_exptl_absorpt_coefficient_mu 0.777
_exptl_absorpt_correction_T_max 0.8476
_exptl_absorpt_correction_T_min 0.6881
_exptl_absorpt_correction_type multi-scan
_exptl_absorpt_process_details 'SADABS 2.05 (Sheldrick, 2002)'
_exptl_crystal_colour 'dark red'
_exptl_crystal_density_diffrn 1.270
_exptl_crystal_description plate
_exptl_crystal_F_000 2720
_exptl_crystal_size_max 0.52
_exptl_crystal_size_mid 0.46
_exptl_crystal_size_min 0.22
_refine_diff_density_max 0.889
_refine_diff_density_min -0.416
_refine_diff_density_rms 0.067
_refine_ls_abs_structure_details 'Flack H D (1983), Acta Cryst. A39, 876-881'
_refine_ls_abs_structure_Flack 0.00
_refine_ls_extinction_method none
_refine_ls_goodness_of_fit_ref 0.989
_refine_ls_hydrogen_treatment constr
_refine_ls_matrix_type full
_refine_ls_number_parameters 1511
_refine_ls_number_reflns 40345
_refine_ls_number_restraints 1
_refine_ls_restrained_S_all 0.989
_refine_ls_R_factor_all 0.0328
_refine_ls_R_factor_gt 0.0281
_refine_ls_shift/su_max 0.005
_refine_ls_shift/su_mean 0.000
_refine_ls_structure_factor_coef Fsqd
_refine_ls_weighting_details 'calc w=1/[\s^2^(Fo^2^)+(0.0295P)^2^+3.0622P] where P=(Fo^2^+2Fc^2^)/3'
_refine_ls_weighting_scheme calc
_refine_ls_wR_factor_gt 0.0608
_refine_ls_wR_factor_ref 0.0631
_reflns_number_gt 37791
_reflns_number_total 40345
_reflns_threshold_expression I>2\s(I)
_cod_data_source_file ja055372ssi20050805_074721.cif
_cod_data_source_block mn1520
_cod_original_cell_volume 6803(2)
_cod_original_sg_symbol_H-M 'P 21'
_cod_database_code 4112092

loop_
_symmetry_equiv_pos_as_xyz
'x, y, z'
'-x, y+1/2, -z'

loop_
_atom_site_label
_atom_site_type_symbol
_atom_site_fract_x
_atom_site_fract_y
_atom_site_fract_z
_atom_site_U_iso_or_equiv
_atom_site_adp_type
_atom_site_occupancy
_atom_site_symmetry_multiplicity
_atom_site_calc_flag
_atom_site_refinement_flags
Sn1 Sn 0.979738(13) 0.893131(7) 0.876403(8) 0.01618(3) Uani 1 1 d .
Sn2 Sn 0.909838(14) 1.001297(7) 0.919751(7) 0.01538(3) Uani 1 1 d .
N1 N 0.85358(19) 0.92988(8) 0.82466(11) 0.0165(4) Uani 1 1 d .
N2 N 0.88879(19) 0.97936(8) 0.82252(11) 0.0162(4) Uani 1 1 d .
C1 C 0.9097(2) 0.82134(9) 0.90265(12) 0.0155(5) Uani 1 1 d .
C2 C 0.9329(2) 0.78190(10) 0.86173(12) 0.0173(5) Uani 1 1 d .
C3 C 0.9037(2) 0.73505(10) 0.88024(13) 0.0208(5) Uani 1 1 d .
H3A H 0.9200 0.7085 0.8526 0.025 Uiso 1 1 calc R
C4 C 0.8502(3) 0.72713(10) 0.93947(14) 0.0239(6) Uani 1 1 d .
H4A H 0.8274 0.6954 0.9514 0.029 Uiso 1 1 calc R
C5 C 0.8306(2) 0.76568(10) 0.98058(13) 0.0201(5) Uani 1 1 d .
H5A H 0.7953 0.7600 1.0211 0.024 Uiso 1 1 calc R
C6 C 0.8614(2) 0.81258(9) 0.96376(12) 0.0156(5) Uani 1 1 d .
C7 C 0.8527(2) 0.85194(9) 1.01412(12) 0.0167(5) Uani 1 1 d .
C8 C 0.9432(2) 0.85883(10) 1.05750(13) 0.0193(5) Uani 1 1 d .
C9 C 0.9332(2) 0.89330(12) 1.10684(12) 0.0233(5) Uani 1 1 d .
H9A H 0.9942 0.8989 1.1354 0.028 Uiso 1 1 calc R
C10 C 0.8352(3) 0.91940(11) 1.11444(14) 0.0250(6) Uani 1 1 d .
H10A H 0.8282 0.9419 1.1491 0.030 Uiso 1 1 calc R
C11 C 0.7473(2) 0.91277(11) 1.07162(14) 0.0229(6) Uani 1 1 d .
H11A H 0.6807 0.9311 1.0770 0.027 Uiso 1 1 calc R
C12 C 0.7547(2) 0.87963(10) 1.02050(12) 0.0184(5) Uani 1 1 d .
C13 C 0.9963(2) 0.79139(9) 0.79998(12) 0.0176(5) Uani 1 1 d .
C14 C 1.1096(2) 0.80612(10) 0.80407(13) 0.0196(5) Uani 1 1 d .
C15 C 1.1658(3) 0.81876(12) 0.74712(15) 0.0288(6) Uani 1 1 d .
H15A H 1.2413 0.8294 0.7492 0.035 Uiso 1 1 calc R
C16 C 1.1122(3) 0.81589(14) 0.68780(16) 0.0366(8) Uani 1 1 d .
H16A H 1.1508 0.8255 0.6497 0.044 Uiso 1 1 calc R
C17 C 1.0044(3) 0.79949(12) 0.68308(14) 0.0296(7) Uani 1 1 d .
H17A H 0.9704 0.7968 0.6416 0.036 Uiso 1 1 calc R
C18 C 0.9431(2) 0.78662(11) 0.73874(13) 0.0222(6) Uani 1 1 d .
C19 C 1.0509(2) 0.82973(11) 1.05336(14) 0.0231(6) Uani 1 1 d .
H19A H 1.0445 0.8072 1.0156 0.028 Uiso 1 1 calc R
C20 C 1.0679(3) 0.79899(11) 1.11463(16) 0.0297(6) Uani 1 1 d .
H20A H 1.1364 0.7798 1.1103 0.045 Uiso 1 1 calc R
H20B H 1.0039 0.7772 1.1203 0.045 Uiso 1 1 calc R
H20C H 1.0744 0.8203 1.1524 0.045 Uiso 1 1 calc R
C21 C 1.1526(3) 0.86232(13) 1.04219(15) 0.0296(7) Uani 1 1 d .
H21A H 1.1409 0.8817 1.0029 0.044 Uiso 1 1 calc R
H21B H 1.2195 0.8422 1.0369 0.044 Uiso 1 1 calc R
H21C H 1.1625 0.8839 1.0795 0.044 Uiso 1 1 calc R
C22 C 0.6568(2) 0.87401(11) 0.97416(13) 0.0225(6) Uani 1 1 d .
H22A H 0.6847 0.8569 0.9346 0.027 Uiso 1 1 calc R
C23 C 0.6095(3) 0.92286(12) 0.95267(15) 0.0262(6) Uani 1 1 d .
H23A H 0.6701 0.9432 0.9358 0.039 Uiso 1 1 calc R
H23B H 0.5746 0.9390 0.9898 0.039 Uiso 1 1 calc R
H23C H 0.5534 0.9177 0.9186 0.039 Uiso 1 1 calc R
C24 C 0.5646(3) 0.84259(13) 1.00410(17) 0.0344(7) Uani 1 1 d .
H24A H 0.5027 0.8393 0.9732 0.052 Uiso 1 1 calc R
H24B H 0.5375 0.8579 1.0439 0.052 Uiso 1 1 calc R
H24C H 0.5948 0.8104 1.0143 0.052 Uiso 1 1 calc R
C25 C 1.1742(2) 0.80317(10) 0.86808(14) 0.0215(5) Uani 1 1 d .
H25A H 1.1224 0.8136 0.9034 0.026 Uiso 1 1 calc R
C26 C 1.2066(3) 0.75032(12) 0.88151(17) 0.0314(7) Uani 1 1 d .
H26A H 1.1395 0.7300 0.8803 0.047 Uiso 1 1 calc R
H26B H 1.2416 0.7480 0.9244 0.047 Uiso 1 1 calc R
H26C H 1.2595 0.7392 0.8484 0.047 Uiso 1 1 calc R
C27 C 1.2776(2) 0.83586(12) 0.87125(16) 0.0293(6) Uani 1 1 d .
H27A H 1.3101 0.8344 0.9149 0.044 Uiso 1 1 calc R
H27B H 1.2560 0.8693 0.8614 0.044 Uiso 1 1 calc R
H27C H 1.3329 0.8248 0.8395 0.044 Uiso 1 1 calc R
C28 C 0.8253(3) 0.76701(11) 0.73084(13) 0.0237(6) Uani 1 1 d .
H28A H 0.7858 0.7717 0.7731 0.028 Uiso 1 1 calc R
C29 C 0.7571(3) 0.79348(13) 0.67834(15) 0.0308(7) Uani 1 1 d .
H29A H 0.7617 0.8285 0.6855 0.046 Uiso 1 1 calc R
H29B H 0.6788 0.7831 0.6806 0.046 Uiso 1 1 calc R
H29C H 0.7874 0.7856 0.6355 0.046 Uiso 1 1 calc R
C30 C 0.8258(3) 0.71206(13) 0.71591(18) 0.0400(8) Uani 1 1 d .
H30A H 0.8641 0.6947 0.7510 0.060 Uiso 1 1 calc R
H30B H 0.8650 0.7063 0.6749 0.060 Uiso 1 1 calc R
H30C H 0.7486 0.7004 0.7123 0.060 Uiso 1 1 calc R
C31 C 0.9860(2) 1.07430(9) 0.91149(11) 0.0147(5) Uani 1 1 d .
C32 C 1.1019(2) 1.08207(9) 0.91768(12) 0.0167(5) Uani 1 1 d .
C33 C 1.1442(2) 1.12921(10) 0.91400(13) 0.0205(5) Uani 1 1 d .
H33A H 1.2225 1.1346 0.9165 0.025 Uiso 1 1 calc R
C34 C 1.0717(2) 1.16831(10) 0.90664(14) 0.0218(5) Uani 1 1 d .
H34A H 1.1008 1.2002 0.9026 0.026 Uiso 1 1 calc R
C35 C 0.9563(2) 1.16080(10) 0.90526(13) 0.0182(5) Uani 1 1 d .
H35A H 0.9071 1.1878 0.9024 0.022 Uiso 1 1 calc R
C36 C 0.9129(2) 1.11399(9) 0.90808(11) 0.0153(5) Uani 1 1 d .
C37 C 0.7895(2) 1.10392(9) 0.91158(12) 0.0159(5) Uani 1 1 d .
C38 C 0.7176(2) 1.11271(10) 0.85787(12) 0.0180(5) Uani 1 1 d .
C39 C 0.6057(2) 1.09800(11) 0.86165(14) 0.0256(6) Uani 1 1 d .
H39A H 0.5569 1.1041 0.8262 0.031 Uiso 1 1 calc R
C40 C 0.5654(3) 1.07488(12) 0.91575(16) 0.0283(6) Uani 1 1 d .
H40A H 0.4907 1.0631 0.9161 0.034 Uiso 1 1 calc R
C41 C 0.6332(2) 1.06857(11) 0.96999(14) 0.0242(6) Uani 1 1 d .
H41A H 0.6032 1.0539 1.0078 0.029 Uiso 1 1 calc R
C42 C 0.7449(2) 1.08346(10) 0.96958(13) 0.0182(5) Uani 1 1 d .
C43 C 1.1778(2) 1.04038(9) 0.93418(13) 0.0179(5) Uani 1 1 d .
C44 C 1.2372(2) 1.01528(10) 0.88542(14) 0.0198(5) Uani 1 1 d .
C45 C 1.3080(2) 0.97749(11) 0.90367(15) 0.0241(6) Uani 1 1 d .
H45A H 1.3498 0.9609 0.8715 0.029 Uiso 1 1 calc R
C46 C 1.3184(3) 0.96385(11) 0.96785(16) 0.0276(6) Uani 1 1 d .
H46A H 1.3661 0.9376 0.9793 0.033 Uiso 1 1 calc R
C47 C 1.2598(2) 0.98814(11) 1.01554(15) 0.0255(6) Uani 1 1 d .
H47A H 1.2679 0.9785 1.0595 0.031 Uiso 1 1 calc R
C48 C 1.1891(2) 1.02660(10) 0.99991(14) 0.0205(5) Uani 1 1 d .
C49 C 0.7562(2) 1.14053(11) 0.79816(13) 0.0216(5) Uani 1 1 d .
H49A H 0.8398 1.1403 0.7979 0.026 Uiso 1 1 calc R
C50 C 0.7183(3) 1.19317(12) 0.80208(16) 0.0315(7) Uani 1 1 d .
H50A H 0.7398 1.2067 0.8442 0.047 Uiso 1 1 calc R
H50B H 0.6368 1.1948 0.7972 0.047 Uiso 1 1 calc R
H50C H 0.7538 1.2119 0.7674 0.047 Uiso 1 1 calc R
C51 C 0.7158(3) 1.11744(13) 0.73453(14) 0.0297(7) Uani 1 1 d .
H51A H 0.7361 1.0830 0.7340 0.045 Uiso 1 1 calc R
H51B H 0.7511 1.1339 0.6978 0.045 Uiso 1 1 calc R
H51C H 0.6344 1.1207 0.7312 0.045 Uiso 1 1 calc R
C52 C 0.8134(2) 1.08208(10) 1.03160(12) 0.0189(5) Uani 1 1 d .
H52A H 0.8897 1.0701 1.0200 0.023 Uiso 1 1 calc R
C53 C 0.7669(3) 1.04820(11) 1.08344(14) 0.0261(6) Uani 1 1 d .
H53A H 0.7561 1.0158 1.0649 0.039 Uiso 1 1 calc R
H53B H 0.6950 1.0607 1.0989 0.039 Uiso 1 1 calc R
H53C H 0.8196 1.0463 1.1198 0.039 Uiso 1 1 calc R
C54 C 0.8267(3) 1.13356(11) 1.05893(14) 0.0271(6) Uani 1 1 d .
H54A H 0.8802 1.1331 1.0950 0.041 Uiso 1 1 calc R
H54B H 0.7542 1.1453 1.0744 0.041 Uiso 1 1 calc R
H54C H 0.8544 1.1552 1.0248 0.041 Uiso 1 1 calc R
C55 C 1.2259(2) 1.02997(11) 0.81447(14) 0.0219(5) Uani 1 1 d .
H55A H 1.1531 1.0474 0.8098 0.026 Uiso 1 1 calc R
C56 C 1.3184(3) 1.06520(12) 0.79424(15) 0.0304(7) Uani 1 1 d .
H56A H 1.3148 1.0944 0.8213 0.046 Uiso 1 1 calc R
H56B H 1.3081 1.0742 0.7486 0.046 Uiso 1 1 calc R
H56C H 1.3914 1.0496 0.7998 0.046 Uiso 1 1 calc R
C57 C 1.2226(2) 0.98624(12) 0.76842(15) 0.0277(7) Uani 1 1 d .
H57A H 1.1648 0.9635 0.7828 0.042 Uiso 1 1 calc R
H57B H 1.2955 0.9700 0.7688 0.042 Uiso 1 1 calc R
H57C H 1.2055 0.9973 0.7244 0.042 Uiso 1 1 calc R
C58 C 1.1294(2) 1.05398(12) 1.05391(14) 0.0249(6) Uani 1 1 d .
H58A H 1.0699 1.0743 1.0334 0.030 Uiso 1 1 calc R
C59 C 1.0723(3) 1.01999(13) 1.10287(15) 0.0341(7) Uani 1 1 d .
H59A H 1.0236 0.9973 1.0796 0.051 Uiso 1 1 calc R
H59B H 1.0275 1.0392 1.1332 0.051 Uiso 1 1 calc R
H59C H 1.1293 1.0019 1.1269 0.051 Uiso 1 1 calc R
C60 C 1.2110(3) 1.08843(12) 1.08918(17) 0.0322(7) Uani 1 1 d .
H60A H 1.2443 1.1108 1.0577 0.048 Uiso 1 1 calc R
H60B H 1.2702 1.0694 1.1101 0.048 Uiso 1 1 calc R
H60C H 1.1704 1.1070 1.1221 0.048 Uiso 1 1 calc R
C61 C 0.7419(2) 0.92238(10) 0.80579(12) 0.0171(5) Uani 1 1 d .
C62 C 0.6703(2) 0.96066(10) 0.78952(13) 0.0204(5) Uani 1 1 d .
H62A H 0.6979 0.9930 0.7890 0.024 Uiso 1 1 calc R
C63 C 0.5588(2) 0.95155(11) 0.77410(14) 0.0244(6) Uani 1 1 d .
H63A H 0.5111 0.9778 0.7631 0.029 Uiso 1 1 calc R
C64 C 0.5165(2) 0.90518(11) 0.77458(13) 0.0251(6) Uani 1 1 d .
H64A H 0.4400 0.8994 0.7648 0.030 Uiso 1 1 calc R
C65 C 0.5875(3) 0.86700(11) 0.78957(15) 0.0261(6) Uani 1 1 d .
H65A H 0.5591 0.8348 0.7895 0.031 Uiso 1 1 calc R
C66 C 0.6997(2) 0.87485(10) 0.80469(13) 0.0209(5) Uani 1 1 d .
H66A H 0.7473 0.8482 0.8142 0.025 Uiso 1 1 calc R
C67 C 0.9249(2) 0.99480(11) 0.76084(11) 0.0173(5) Uani 1 1 d .
C68 C 0.9514(2) 1.04381(10) 0.75086(13) 0.0196(5) Uani 1 1 d .
H68A H 0.9415 1.0664 0.7852 0.023 Uiso 1 1 calc R
C69 C 0.9916(2) 1.05960(12) 0.69174(14) 0.0250(6) Uani 1 1 d .
H69A H 1.0094 1.0929 0.6859 0.030 Uiso 1 1 calc R
C70 C 1.0063(2) 1.02736(12) 0.64092(14) 0.0271(6) Uani 1 1 d .
H70A H 1.0345 1.0383 0.6004 0.032 Uiso 1 1 calc R
C71 C 0.9795(2) 0.97930(12) 0.65000(14) 0.0264(6) Uani 1 1 d .
H71A H 0.9898 0.9571 0.6153 0.032 Uiso 1 1 calc R
C72 C 0.9377(2) 0.96256(11) 0.70878(13) 0.0217(5) Uani 1 1 d .
H72A H 0.9180 0.9294 0.7137 0.026 Uiso 1 1 calc R
Sn3 Sn 0.579461(14) 0.998900(6) 0.420873(7) 0.01535(3) Uani 1 1 d .
Sn4 Sn 0.506212(13) 0.891354(7) 0.377711(8) 0.01545(3) Uani 1 1 d .
N3 N 0.60098(19) 0.97659(8) 0.32361(11) 0.0169(4) Uani 1 1 d .
N4 N 0.63398(19) 0.92684(8) 0.32688(11) 0.0164(4) Uani 1 1 d .
C73 C 0.5043(2) 1.07195(9) 0.41098(12) 0.0152(5) Uani 1 1 d .
C74 C 0.5795(2) 1.11119(9) 0.40694(11) 0.0146(5) Uani 1 1 d .
C75 C 0.5382(2) 1.15839(10) 0.40130(13) 0.0184(5) Uani 1 1 d .
H75A H 0.5885 1.1849 0.3978 0.022 Uiso 1 1 calc R
C76 C 0.4237(2) 1.16642(10) 0.40082(13) 0.0190(5) Uani 1 1 d .
H76A H 0.3958 1.1983 0.3946 0.023 Uiso 1 1 calc R
C77 C 0.3496(2) 1.12831(10) 0.40929(13) 0.0194(5) Uani 1 1 d .
H77A H 0.2715 1.1344 0.4107 0.023 Uiso 1 1 calc R
C78 C 0.3894(2) 1.08099(9) 0.41574(12) 0.0162(5) Uani 1 1 d .
C79 C 0.3113(2) 1.04037(9) 0.43298(13) 0.0159(5) Uani 1 1 d .
C80 C 0.2973(2) 1.02868(10) 0.49952(13) 0.0204(5) Uani 1 1 d .
C81 C 0.2256(2) 0.99084(10) 0.51631(14) 0.0240(6) Uani 1 1 d .
H81A H 0.2167 0.9824 0.5607 0.029 Uiso 1 1 calc R
C82 C 0.1672(2) 0.96528(11) 0.46928(16) 0.0257(6) Uani 1 1 d .
H82A H 0.1185 0.9397 0.4815 0.031 Uiso 1 1 calc R
C83 C 0.1798(2) 0.97714(11) 0.40413(15) 0.0245(6) Uani 1 1 d .
H83A H 0.1390 0.9597 0.3722 0.029 Uiso 1 1 calc R
C84 C 0.2516(2) 1.01429(10) 0.38522(13) 0.0177(5) Uani 1 1 d .
C85 C 0.7031(2) 1.10004(9) 0.41229(12) 0.0158(5) Uani 1 1 d .
C86 C 0.7438(2) 1.07956(10) 0.47096(13) 0.0176(5) Uani 1 1 d .
C87 C 0.8540(2) 1.06331(11) 0.47378(14) 0.0244(6) Uani 1 1 d .
H87A H 0.8811 1.0487 0.5125 0.029 Uiso 1 1 calc R
C88 C 0.9246(3) 1.06811(12) 0.42112(16) 0.0288(6) Uani 1 1 d .
H88A H 0.9985 1.0555 0.4229 0.035 Uiso 1 1 calc R
C89 C 0.8866(2) 1.09140(12) 0.36564(15) 0.0270(6) Uani 1 1 d .
H89A H 0.9371 1.0965 0.3308 0.032 Uiso 1 1 calc R
C90 C 0.7765(2) 1.10748(10) 0.35970(13) 0.0192(5) Uani 1 1 d .
C91 C 0.3561(2) 1.05700(11) 0.55311(13) 0.0233(6) Uani 1 1 d .
H91A H 0.4154 1.0773 0.5324 0.028 Uiso 1 1 calc R
C92 C 0.2746(3) 1.09120(12) 0.58758(16) 0.0314(7) Uani 1 1 d .
H92A H 0.2396 1.1127 0.5557 0.047 Uiso 1 1 calc R
H92B H 0.3154 1.1106 0.6197 0.047 Uiso 1 1 calc R
H92C H 0.2168 1.0721 0.6095 0.047 Uiso 1 1 calc R
C93 C 0.4133(3) 1.02359(13) 0.60278(15) 0.0346(7) Uani 1 1 d .
H93A H 0.4540 1.0433 0.6346 0.052 Uiso 1 1 calc R
H93B H 0.4657 1.0021 0.5804 0.052 Uiso 1 1 calc R
H93C H 0.3566 1.0041 0.6251 0.052 Uiso 1 1 calc R
C94 C 0.2640(2) 1.02724(11) 0.31388(14) 0.0219(5) Uani 1 1 d .
H94A H 0.3371 1.0443 0.3087 0.026 Uiso 1 1 calc R
C95 C 0.2659(3) 0.98263(12) 0.26964(15) 0.0280(6) Uani 1 1 d .
H95A H 0.3184 0.9587 0.2871 0.042 Uiso 1 1 calc R
H95B H 0.2898 0.9922 0.2261 0.042 Uiso 1 1 calc R
H95C H 0.1909 0.9684 0.2674 0.042 Uiso 1 1 calc R
C96 C 0.1718(3) 1.06219(12) 0.29210(15) 0.0294(7) Uani 1 1 d .
H96A H 0.1720 1.0908 0.3202 0.044 Uiso 1 1 calc R
H96B H 0.0991 1.0460 0.2949 0.044 Uiso 1 1 calc R
H96C H 0.1854 1.0722 0.2472 0.044 Uiso 1 1 calc R
C97 C 0.6727(2) 1.07981(10) 0.53272(12) 0.0183(5) Uani 1 1 d .
H97A H 0.5963 1.0681 0.5207 0.022 Uiso 1 1 calc R
C98 C 0.6607(3) 1.13189(10) 0.55804(14) 0.0240(6) Uani 1 1 d .
H98A H 0.6118 1.1321 0.5961 0.036 Uiso 1 1 calc R
H98B H 0.6282 1.1524 0.5241 0.036 Uiso 1 1 calc R
H98C H 0.7345 1.1445 0.5701 0.036 Uiso 1 1 calc R
C99 C 0.7171(3) 1.04658(10) 0.58629(14) 0.0238(6) Uani 1 1 d .
H99A H 0.6653 1.0470 0.6231 0.036 Uiso 1 1 calc R
H99B H 0.7907 1.0580 0.6005 0.036 Uiso 1 1 calc R
H99C H 0.7235 1.0134 0.5696 0.036 Uiso 1 1 calc R
C100 C 0.7418(2) 1.13505(11) 0.29902(14) 0.0220(6) Uani 1 1 d .
H10B H 0.6583 1.1366 0.2979 0.026 Uiso 1 1 calc R
C101 C 0.7817(3) 1.11036(13) 0.23659(14) 0.0312(7) Uani 1 1 d .
H10C H 0.7610 1.0760 0.2376 0.047 Uiso 1 1 calc R
H10D H 0.8631 1.1133 0.2332 0.047 Uiso 1 1 calc R
H10E H 0.7464 1.1260 0.1991 0.047 Uiso 1 1 calc R
C102 C 0.7869(3) 1.18708(12) 0.30228(17) 0.0333(7) Uani 1 1 d .
H10F H 0.7579 1.2031 0.3412 0.050 Uiso 1 1 calc R
H10G H 0.7627 1.2050 0.2637 0.050 Uiso 1 1 calc R
H10H H 0.8687 1.1864 0.3040 0.050 Uiso 1 1 calc R
C103 C 0.5740(2) 0.81912(9) 0.40251(12) 0.0149(5) Uani 1 1 d .
C104 C 0.6220(2) 0.80951(9) 0.46377(12) 0.0154(5) Uani 1 1 d .
C105 C 0.6505(2) 0.76215(10) 0.48038(13) 0.0201(5) Uani 1 1 d .
H10I H 0.6855 0.7559 0.5209 0.024 Uiso 1 1 calc R
C106 C 0.6283(3) 0.72380(10) 0.43810(13) 0.0234(6) Uani 1 1 d .
H10J H 0.6481 0.6916 0.4499 0.028 Uiso 1 1 calc R
C107 C 0.5772(2) 0.73279(10) 0.37871(13) 0.0206(5) Uani 1 1 d .
H10K H 0.5608 0.7066 0.3503 0.025 Uiso 1 1 calc R
C108 C 0.5495(2) 0.78051(9) 0.36052(12) 0.0159(5) Uani 1 1 d .
C109 C 0.4863(2) 0.79165(9) 0.29890(12) 0.0156(5) Uani 1 1 d .
C110 C 0.5383(2) 0.78903(10) 0.23794(13) 0.0194(5) Uani 1 1 d .
C111 C 0.4788(3) 0.80536(12) 0.18341(15) 0.0270(6) Uani 1 1 d .
H11B H 0.5132 0.8040 0.1420 0.032 Uiso 1 1 calc R
C112 C 0.3711(3) 0.82345(12) 0.18867(15) 0.0308(7) Uani 1 1 d .
H11C H 0.3334 0.8356 0.1514 0.037 Uiso 1 1 calc R
C113 C 0.3187(3) 0.82374(11) 0.24830(15) 0.0258(6) Uani 1 1 d .
H11D H 0.2441 0.8353 0.2514 0.031 Uiso 1 1 calc R
C114 C 0.3734(2) 0.80740(10) 0.30417(13) 0.0188(5) Uani 1 1 d .
C115 C 0.6320(2) 0.84878(9) 0.51409(12) 0.0162(5) Uani 1 1 d .
C116 C 0.7314(2) 0.87554(10) 0.52140(12) 0.0182(5) Uani 1 1 d .
C117 C 0.7391(2) 0.90911(11) 0.57215(13) 0.0230(6) Uani 1 1 d .
H11E H 0.8065 0.9268 0.5782 0.028 Uiso 1 1 calc R
C118 C 0.6503(3) 0.91698(10) 0.61363(13) 0.0241(6) Uani 1 1 d .
H11F H 0.6568 0.9398 0.6479 0.029 Uiso 1 1 calc R
C119 C 0.5520(2) 0.89152(11) 0.60492(12) 0.0224(5) Uani 1 1 d .
H11G H 0.4906 0.8976 0.6330 0.027 Uiso 1 1 calc R
C120 C 0.5408(2) 0.85704(10) 0.55573(13) 0.0192(5) Uani 1 1 d .
C121 C 0.6536(2) 0.76672(10) 0.22851(13) 0.0228(6) Uani 1 1 d .
H12A H 0.6942 0.7684 0.2709 0.027 Uiso 1 1 calc R
C122 C 0.6418(3) 0.71285(12) 0.20967(17) 0.0343(7) Uani 1 1 d .
H12B H 0.7160 0.6978 0.2081 0.052 Uiso 1 1 calc R
H12C H 0.6061 0.7103 0.1670 0.052 Uiso 1 1 calc R
H12D H 0.5958 0.6961 0.2420 0.052 Uiso 1 1 calc R
C123 C 0.7240(3) 0.79291(13) 0.17799(15) 0.0326(7) Uani 1 1 d .
H12E H 0.7233 0.8278 0.1869 0.049 Uiso 1 1 calc R
H12F H 0.6930 0.7869 0.1347 0.049 Uiso 1 1 calc R
H12G H 0.8011 0.7809 0.1799 0.049 Uiso 1 1 calc R
C124 C 0.3088(2) 0.80305(10) 0.36753(13) 0.0204(5) Uani 1 1 d .
H12H H 0.3607 0.8125 0.4035 0.024 Uiso 1 1 calc R
C125 C 0.2058(3) 0.83578(12) 0.37217(17) 0.0295(6) Uani 1 1 d .
H12I H 0.2274 0.8693 0.3629 0.044 Uiso 1 1 calc R
H12J H 0.1745 0.8338 0.4160 0.044 Uiso 1 1 calc R
H12K H 0.1496 0.8252 0.3406 0.044 Uiso 1 1 calc R
C126 C 0.2753(3) 0.75018(11) 0.37865(16) 0.0292(6) Uani 1 1 d .
H12L H 0.2413 0.7469 0.4216 0.044 Uiso 1 1 calc R
H12M H 0.3418 0.7295 0.3760 0.044 Uiso 1 1 calc R
H12N H 0.2212 0.7403 0.3454 0.044 Uiso 1 1 calc R
C127 C 0.8301(2) 0.86863(11) 0.47647(13) 0.0224(6) Uani 1 1 d .
H127 H 0.8031 0.8511 0.4370 0.027 Uiso 1 1 calc R
C128 C 0.9212(3) 0.83744(14) 0.50860(17) 0.0356(8) Uani 1 1 d .
H12O H 0.9515 0.8546 0.5464 0.053 Uiso 1 1 calc R
H12P H 0.9813 0.8314 0.4774 0.053 Uiso 1 1 calc R
H12Q H 0.8888 0.8065 0.5225 0.053 Uiso 1 1 calc R
C129 C 0.8798(3) 0.91693(12) 0.45461(14) 0.0275(7) Uani 1 1 d .
H12R H 0.8197 0.9384 0.4397 0.041 Uiso 1 1 calc R
H12S H 0.9325 0.9113 0.4190 0.041 Uiso 1 1 calc R
H12T H 0.9192 0.9321 0.4910 0.041 Uiso 1 1 calc R
C130 C 0.4319(2) 0.82872(10) 0.55113(14) 0.0220(5) Uani 1 1 d .
H13A H 0.4366 0.8072 0.5122 0.026 Uiso 1 1 calc R
C131 C 0.3298(3) 0.86162(13) 0.54269(16) 0.0303(7) Uani 1 1 d .
H13B H 0.3403 0.8824 0.5046 0.045 Uiso 1 1 calc R
H13C H 0.3209 0.8819 0.5814 0.045 Uiso 1 1 calc R
H13D H 0.2628 0.8417 0.5367 0.045 Uiso 1 1 calc R
C132 C 0.4170(3) 0.79628(11) 0.61073(16) 0.0303(7) Uani 1 1 d .
H13E H 0.4798 0.7736 0.6137 0.045 Uiso 1 1 calc R
H13F H 0.3469 0.7781 0.6068 0.045 Uiso 1 1 calc R
H13G H 0.4148 0.8164 0.6499 0.045 Uiso 1 1 calc R
C133 C 0.5641(2) 0.99134(9) 0.26159(12) 0.0167(5) Uani 1 1 d .
C134 C 0.5489(2) 0.95801(11) 0.21084(13) 0.0203(5) Uani 1 1 d .
H13H H 0.5679 0.9249 0.2170 0.024 Uiso 1 1 calc R
C135 C 0.5059(2) 0.97355(12) 0.15145(14) 0.0252(6) Uani 1 1 d .
H13I H 0.4943 0.9506 0.1178 0.030 Uiso 1 1 calc R
C136 C 0.4799(2) 1.02184(12) 0.14068(14) 0.0271(6) Uani 1 1 d .
H13J H 0.4512 1.0321 0.1000 0.033 Uiso 1 1 calc R
C137 C 0.4967(3) 1.05500(11) 0.19068(14) 0.0252(6) Uani 1 1 d .
H13K H 0.4793 1.0882 0.1840 0.030 Uiso 1 1 calc R
C138 C 0.5386(2) 1.03986(10) 0.25041(13) 0.0196(5) Uani 1 1 d .
H13L H 0.5500 1.0630 0.2840 0.023 Uiso 1 1 calc R
C139 C 0.7450(2) 0.91850(10) 0.30781(12) 0.0160(5) Uani 1 1 d .
C140 C 0.7853(2) 0.87053(10) 0.30636(13) 0.0202(5) Uani 1 1 d .
H14A H 0.7360 0.8444 0.3155 0.024 Uiso 1 1 calc R
C141 C 0.8967(2) 0.86109(11) 0.29156(13) 0.0227(6) Uani 1 1 d .
H14B H 0.9235 0.8287 0.2914 0.027 Uiso 1 1 calc R
C142 C 0.9692(2) 0.89927(11) 0.27699(13) 0.0239(6) Uiso 1 1 d .
H14C H 1.0455 0.8930 0.2673 0.029 Uiso 1 1 calc R
C143 C 0.9292(2) 0.94588(11) 0.27676(14) 0.0235(6) Uani 1 1 d .
H14D H 0.9781 0.9718 0.2660 0.028 Uiso 1 1 calc R
C144 C 0.8187(2) 0.95584(10) 0.29204(13) 0.0202(5) Uani 1 1 d .
H14E H 0.7929 0.9884 0.2917 0.024 Uiso 1 1 calc R
C145 C 0.4988(5) 1.2295(2) 1.2290(2) 0.0671(14) Uani 1 1 d .
H14F H 0.5101 1.2128 1.2704 0.101 Uiso 1 1 calc R
H14G H 0.4294 1.2484 1.2307 0.101 Uiso 1 1 calc R
H14H H 0.5620 1.2513 1.2208 0.101 Uiso 1 1 calc R
C146 C 0.4911(4) 1.19424(16) 1.1774(3) 0.0598(12) Uani 1 1 d .
H14I H 0.4278 1.1722 1.1869 0.072 Uiso 1 1 calc R
H14J H 0.5602 1.1745 1.1776 0.072 Uiso 1 1 calc R
C147 C 0.4745(3) 1.21531(14) 1.1086(2) 0.0454(9) Uani 1 1 d .
H14K H 0.4031 1.2334 1.1068 0.055 Uiso 1 1 calc R
H14L H 0.5358 1.2383 1.0989 0.055 Uiso 1 1 calc R
C148 C 0.4731(4) 1.17628(16) 1.0589(3) 0.0611(12) Uani 1 1 d .
H14M H 0.4098 1.1543 1.0683 0.073 Uiso 1 1 calc R
H14N H 0.5428 1.1571 1.0632 0.073 Uiso 1 1 calc R
C149 C 0.4630(4) 1.19342(19) 0.9887(3) 0.0642(14) Uani 1 1 d .
H14O H 0.4436 1.1655 0.9606 0.077 Uiso 1 1 calc R
H14P H 0.4019 1.2175 0.9853 0.077 Uiso 1 1 calc R
C150 C 0.5698(4) 1.21572(19) 0.9655(2) 0.0639(14) Uani 1 1 d .
H15B H 0.5622 1.2246 0.9197 0.096 Uiso 1 1 calc R
H15C H 0.6309 1.1924 0.9704 0.096 Uiso 1 1 calc R
H15D H 0.5862 1.2448 0.9911 0.096 Uiso 1 1 calc R
C151 C 1.0147(4) 1.2084(2) 0.7220(2) 0.0692(15) Uani 1 1 d .
H15E H 1.0465 1.1982 0.7637 0.104 Uiso 1 1 calc R
H15F H 0.9506 1.1878 0.7113 0.104 Uiso 1 1 calc R
H15G H 0.9902 1.2422 0.7251 0.104 Uiso 1 1 calc R
C152 C 1.1013(4) 1.2039(2) 0.6703(2) 0.0619(13) Uani 1 1 d .
H15H H 1.1289 1.1701 0.6691 0.074 Uiso 1 1 calc R
H15I H 1.1654 1.2252 0.6811 0.074 Uiso 1 1 calc R
C153 C 1.0558(4) 1.21784(16) 0.60256(19) 0.0482(10) Uani 1 1 d .
H15J H 1.0101 1.2476 0.6067 0.058 Uiso 1 1 calc R
H15K H 1.1198 1.2255 0.5739 0.058 Uiso 1 1 calc R
C154 C 0.9874(4) 1.17984(15) 0.57149(19) 0.0469(9) Uani 1 1 d .
H15L H 0.9208 1.1736 0.5987 0.056 Uiso 1 1 calc R
H15M H 1.0315 1.1495 0.5696 0.056 Uiso 1 1 calc R
C155 C 0.9486(4) 1.19313(17) 0.50234(19) 0.0484(9) Uani 1 1 d .
H15N H 0.8873 1.1711 0.4891 0.058 Uiso 1 1 calc R
H15O H 0.9189 1.2266 0.5022 0.058 Uiso 1 1 calc R
C156 C 1.0404(4) 1.1895(2) 0.4556(2) 0.0648(13) Uani 1 1 d .
H15P H 1.0132 1.1983 0.4123 0.097 Uiso 1 1 calc R
H15Q H 1.0687 1.1562 0.4548 0.097 Uiso 1 1 calc R
H15R H 1.1008 1.2116 0.4683 0.097 Uiso 1 1 calc R

loop_
_atom_site_aniso_label
_atom_site_aniso_U_11
_atom_site_aniso_U_22
_atom_site_aniso_U_33
_atom_site_aniso_U_23
_atom_site_aniso_U_13
_atom_site_aniso_U_12
Sn1 0.01637(7) 0.01311(7) 0.01905(7) 0.00090(7) -0.00027(6) -0.00098(7)
Sn2 0.01874(7) 0.01367(7) 0.01373(7) -0.00054(7) 0.00045(5) -0.00161(7)
N1 0.0206(11) 0.0108(10) 0.0181(10) -0.0004(8) -0.0023(8) -0.0009(8)
N2 0.0201(11) 0.0108(9) 0.0178(10) 0.0015(8) -0.0008(8) -0.0005(8)
C1 0.0141(11) 0.0153(12) 0.0172(11) -0.0011(9) -0.0007(9) -0.0005(9)
C2 0.0185(12) 0.0195(12) 0.0138(11) 0.0006(9) 0.0005(9) -0.0017(10)
C3 0.0315(15) 0.0133(12) 0.0177(12) -0.0022(9) -0.0013(11) -0.0029(10)
C4 0.0344(16) 0.0157(13) 0.0215(13) 0.0028(10) 0.0008(11) -0.0048(11)
C5 0.0237(13) 0.0208(13) 0.0158(11) 0.0018(9) 0.0002(10) -0.0049(10)
C6 0.0157(11) 0.0165(12) 0.0144(11) 0.0004(9) -0.0025(9) -0.0010(9)
C7 0.0209(12) 0.0159(12) 0.0133(11) -0.0002(9) 0.0010(9) -0.0031(10)
C8 0.0219(13) 0.0185(12) 0.0176(12) 0.0004(9) -0.0013(10) -0.0005(10)
C9 0.0276(12) 0.0235(13) 0.0188(11) -0.0020(12) -0.0049(9) -0.0012(14)
C10 0.0345(15) 0.0239(14) 0.0166(12) -0.0034(10) 0.0008(11) 0.0023(12)
C11 0.0251(14) 0.0239(13) 0.0196(13) -0.0003(10) 0.0023(10) 0.0040(11)
C12 0.0199(12) 0.0205(13) 0.0149(11) 0.0019(9) 0.0024(9) -0.0009(9)
C13 0.0206(12) 0.0160(12) 0.0162(11) -0.0010(9) -0.0004(9) 0.0025(10)
C14 0.0201(12) 0.0186(13) 0.0201(12) 0.0024(10) 0.0033(10) 0.0037(10)
C15 0.0226(14) 0.0351(17) 0.0286(15) 0.0061(12) 0.0065(12) 0.0016(12)
C16 0.0323(17) 0.053(2) 0.0246(15) 0.0102(14) 0.0105(13) 0.0074(16)
C17 0.0314(16) 0.0436(18) 0.0140(12) 0.0048(12) 0.0010(11) 0.0086(14)
C18 0.0289(15) 0.0220(13) 0.0158(12) 0.0001(10) 0.0001(10) 0.0060(11)
C19 0.0213(13) 0.0238(14) 0.0240(13) -0.0032(11) -0.0058(10) 0.0012(11)
C20 0.0307(15) 0.0245(15) 0.0339(16) 0.0027(12) -0.0033(13) -0.0002(12)
C21 0.0236(14) 0.0381(17) 0.0271(15) 0.0015(13) -0.0023(12) -0.0028(13)
C22 0.0206(13) 0.0307(14) 0.0163(12) -0.0035(10) -0.0004(10) 0.0014(11)
C23 0.0242(14) 0.0335(16) 0.0211(14) 0.0028(12) 0.0030(11) 0.0085(12)
C24 0.0263(16) 0.0390(18) 0.0379(18) 0.0071(14) -0.0060(13) -0.0070(14)
C25 0.0182(12) 0.0232(14) 0.0232(13) 0.0012(10) 0.0009(10) 0.0030(10)
C26 0.0325(17) 0.0277(16) 0.0341(16) 0.0053(13) -0.0034(13) 0.0067(13)
C27 0.0185(14) 0.0350(17) 0.0345(16) -0.0020(13) -0.0007(12) -0.0007(12)
C28 0.0296(15) 0.0256(14) 0.0159(12) -0.0030(10) -0.0026(10) 0.0006(12)
C29 0.0269(15) 0.0440(19) 0.0214(14) -0.0005(13) -0.0042(11) 0.0028(13)
C30 0.052(2) 0.0337(18) 0.0339(17) -0.0107(14) -0.0112(16) -0.0037(16)
C31 0.0164(12) 0.0178(12) 0.0099(10) -0.0004(8) -0.0008(9) -0.0022(9)
C32 0.0172(12) 0.0185(12) 0.0143(11) -0.0007(9) -0.0027(9) -0.0003(9)
C33 0.0166(12) 0.0248(14) 0.0202(12) -0.0006(10) -0.0039(10) -0.0017(10)
C34 0.0247(13) 0.0164(12) 0.0242(13) 0.0007(10) -0.0040(11) -0.0059(10)
C35 0.0215(13) 0.0161(12) 0.0170(12) 0.0004(9) -0.0023(10) 0.0018(10)
C36 0.0174(11) 0.0172(12) 0.0112(10) -0.0019(8) -0.0020(9) -0.0005(9)
C37 0.0178(12) 0.0138(11) 0.0160(11) -0.0031(9) -0.0015(9) -0.0007(9)
C38 0.0192(12) 0.0168(12) 0.0180(11) -0.0030(9) -0.0032(9) 0.0018(10)
C39 0.0198(13) 0.0321(16) 0.0250(14) -0.0036(11) -0.0059(11) 0.0001(11)
C40 0.0185(13) 0.0344(16) 0.0320(16) -0.0046(13) -0.0023(12) -0.0055(12)
C41 0.0235(14) 0.0255(14) 0.0235(14) -0.0008(11) 0.0035(11) -0.0058(11)
C42 0.0190(12) 0.0185(12) 0.0171(12) -0.0034(9) 0.0018(9) 0.0011(10)
C43 0.0142(11) 0.0162(12) 0.0231(13) 0.0004(9) -0.0037(9) -0.0010(9)
C44 0.0144(12) 0.0212(13) 0.0236(13) -0.0008(10) -0.0016(10) -0.0039(9)
C45 0.0163(12) 0.0239(14) 0.0321(15) -0.0030(11) 0.0015(11) 0.0018(11)
C46 0.0211(14) 0.0226(14) 0.0390(17) 0.0085(12) -0.0032(12) 0.0041(11)
C47 0.0244(14) 0.0259(16) 0.0263(14) 0.0055(11) -0.0030(11) 0.0036(11)
C48 0.0179(12) 0.0217(13) 0.0219(13) 0.0019(10) -0.0036(10) -0.0010(10)
C49 0.0221(13) 0.0270(14) 0.0156(12) 0.0005(10) -0.0045(10) 0.0031(11)
C50 0.0364(17) 0.0298(16) 0.0281(15) 0.0047(12) -0.0047(13) 0.0071(13)
C51 0.0266(15) 0.0441(19) 0.0185(13) -0.0024(12) -0.0056(11) 0.0019(13)
C52 0.0202(12) 0.0210(13) 0.0155(11) -0.0017(9) 0.0013(9) -0.0006(10)
C53 0.0315(15) 0.0245(14) 0.0222(13) 0.0001(11) 0.0024(12) 0.0004(12)
C54 0.0371(17) 0.0267(15) 0.0174(13) -0.0052(11) -0.0006(11) -0.0025(13)
C55 0.0173(12) 0.0278(14) 0.0207(13) -0.0035(11) -0.0006(10) 0.0031(11)
C56 0.0316(16) 0.0353(17) 0.0243(14) 0.0007(12) 0.0028(12) -0.0063(14)
C57 0.0185(13) 0.0360(17) 0.0287(14) -0.0097(12) -0.0005(11) -0.0007(11)
C58 0.0218(13) 0.0330(16) 0.0197(13) 0.0006(11) -0.0035(10) 0.0023(12)
C59 0.0348(17) 0.0449(19) 0.0226(14) 0.0049(13) 0.0048(12) -0.0009(15)
C60 0.0314(16) 0.0315(17) 0.0336(16) -0.0052(13) -0.0067(13) 0.0060(13)
C61 0.0194(12) 0.0189(12) 0.0130(11) -0.0014(9) 0.0016(9) -0.0019(10)
C62 0.0199(13) 0.0229(13) 0.0183(12) 0.0002(10) 0.0030(10) 0.0003(10)
C63 0.0208(13) 0.0305(15) 0.0220(13) 0.0014(11) 0.0012(10) 0.0019(11)
C64 0.0154(12) 0.0385(17) 0.0213(12) -0.0017(11) -0.0005(9) -0.0043(11)
C65 0.0253(14) 0.0242(15) 0.0289(14) -0.0052(11) 0.0026(12) -0.0088(12)
C66 0.0225(13) 0.0201(13) 0.0203(12) -0.0022(10) 0.0000(10) -0.0003(10)
C67 0.0142(10) 0.0243(13) 0.0134(10) 0.0020(10) -0.0020(8) -0.0013(10)
C68 0.0190(12) 0.0203(13) 0.0193(12) 0.0026(10) -0.0026(10) 0.0000(10)
C69 0.0215(13) 0.0300(15) 0.0234(13) 0.0080(11) -0.0024(11) -0.0041(12)
C70 0.0164(13) 0.0477(19) 0.0171(13) 0.0082(12) -0.0008(10) -0.0058(12)
C71 0.0193(13) 0.0417(17) 0.0183(13) -0.0061(12) -0.0012(10) -0.0045(12)
C72 0.0190(13) 0.0268(14) 0.0192(12) -0.0042(10) -0.0002(10) -0.0035(11)
Sn3 0.01812(7) 0.01334(7) 0.01457(7) -0.00071(7) -0.00106(5) 0.00134(7)
Sn4 0.01516(7) 0.01287(7) 0.01832(7) 0.00049(7) 0.00019(6) 0.00083(7)
N3 0.0215(11) 0.0117(10) 0.0177(10) 0.0014(8) -0.0001(8) 0.0016(8)
N4 0.0206(11) 0.0104(10) 0.0182(10) -0.0016(8) 0.0006(8) 0.0027(8)
C73 0.0152(11) 0.0175(12) 0.0128(10) -0.0011(9) 0.0006(9) 0.0008(9)
C74 0.0132(11) 0.0184(12) 0.0122(10) -0.0018(9) 0.0011(8) 0.0016(9)
C75 0.0211(13) 0.0154(12) 0.0188(12) -0.0012(9) 0.0003(10) -0.0020(10)
C76 0.0209(13) 0.0160(12) 0.0201(12) 0.0015(9) 0.0001(10) 0.0034(10)
C77 0.0162(12) 0.0213(13) 0.0206(12) 0.0007(10) 0.0002(9) 0.0047(10)
C78 0.0168(12) 0.0171(12) 0.0145(11) -0.0015(9) 0.0002(9) -0.0013(9)
C79 0.0115(10) 0.0148(12) 0.0213(12) 0.0008(9) 0.0030(9) 0.0006(9)
C80 0.0184(12) 0.0241(14) 0.0187(12) 0.0005(10) 0.0025(10) -0.0004(11)
C81 0.0205(12) 0.0256(16) 0.0259(13) 0.0055(11) 0.0023(10) -0.0028(11)
C82 0.0193(13) 0.0219(14) 0.0358(16) 0.0045(12) 0.0057(11) -0.0050(11)
C83 0.0163(12) 0.0242(14) 0.0330(15) -0.0062(11) -0.0028(11) -0.0009(11)
C84 0.0110(11) 0.0178(12) 0.0242(13) -0.0026(10) 0.0002(9) 0.0041(9)
C85 0.0133(11) 0.0162(11) 0.0179(11) -0.0041(9) -0.0001(9) 0.0000(9)
C86 0.0182(12) 0.0164(12) 0.0182(12) -0.0049(9) -0.0025(9) 0.0005(9)
C87 0.0206(13) 0.0292(15) 0.0235(13) -0.0036(11) -0.0028(11) 0.0063(11)
C88 0.0191(13) 0.0320(16) 0.0352(16) -0.0046(13) -0.0024(12) 0.0061(12)
C89 0.0190(13) 0.0344(16) 0.0276(14) -0.0052(12) 0.0074(11) 0.0037(12)
C90 0.0181(12) 0.0191(13) 0.0203(12) -0.0040(10) 0.0025(9) -0.0021(10)
C91 0.0207(13) 0.0326(15) 0.0167(12) 0.0013(11) 0.0036(10) -0.0055(11)
C92 0.0295(15) 0.0323(17) 0.0325(16) -0.0079(13) 0.0065(13) -0.0071(13)
C93 0.0315(16) 0.048(2) 0.0241(15) 0.0003(13) -0.0023(12) -0.0010(15)
C94 0.0160(12) 0.0271(15) 0.0225(13) -0.0037(11) -0.0001(10) -0.0007(11)
C95 0.0203(13) 0.0360(17) 0.0277(15) -0.0084(12) 0.0008(11) 0.0011(12)
C96 0.0325(16) 0.0329(17) 0.0229(14) 0.0013(12) -0.0029(12) 0.0045(13)
C97 0.0204(13) 0.0199(13) 0.0147(11) -0.0020(9) -0.0029(9) 0.0017(10)
C98 0.0301(15) 0.0227(14) 0.0192(13) -0.0049(10) -0.0001(11) 0.0026(11)
C99 0.0286(14) 0.0229(14) 0.0199(12) 0.0012(10) -0.0043(11) 0.0022(11)
C100 0.0221(13) 0.0249(14) 0.0191(13) 0.0007(10) 0.0054(10) -0.0007(11)
C101 0.0279(15) 0.048(2) 0.0182(13) -0.0029(13) 0.0055(11) -0.0003(14)
C102 0.0348(17) 0.0282(16) 0.0369(17) 0.0082(13) 0.0065(14) -0.0078(13)
C103 0.0122(11) 0.0160(12) 0.0166(11) 0.0013(9) 0.0005(9) 0.0010(9)
C104 0.0143(11) 0.0168(12) 0.0150(11) -0.0009(9) 0.0011(9) -0.0003(9)
C105 0.0234(13) 0.0206(13) 0.0163(12) 0.0024(10) -0.0016(10) 0.0034(10)
C106 0.0330(15) 0.0157(12) 0.0215(13) 0.0004(10) -0.0006(11) 0.0065(11)
C107 0.0297(14) 0.0129(12) 0.0193(12) -0.0021(9) -0.0011(11) 0.0022(10)
C108 0.0151(11) 0.0147(11) 0.0180(11) -0.0012(9) -0.0012(9) 0.0006(9)
C109 0.0199(12) 0.0108(11) 0.0163(11) 0.0009(8) -0.0014(9) -0.0038(9)
C110 0.0201(12) 0.0218(13) 0.0164(12) -0.0015(10) 0.0001(10) -0.0055(10)
C111 0.0334(16) 0.0304(16) 0.0171(13) 0.0020(11) -0.0013(11) -0.0071(13)
C112 0.0309(16) 0.0382(18) 0.0231(14) 0.0079(12) -0.0106(12) -0.0015(13)
C113 0.0216(13) 0.0274(15) 0.0285(14) 0.0002(11) -0.0064(11) -0.0010(11)
C114 0.0182(12) 0.0153(12) 0.0227(13) 0.0005(10) -0.0027(10) -0.0024(10)
C115 0.0193(12) 0.0154(12) 0.0139(11) 0.0010(9) -0.0030(9) 0.0010(9)
C116 0.0190(12) 0.0229(13) 0.0128(11) 0.0022(9) -0.0013(9) -0.0010(10)
C117 0.0246(13) 0.0254(13) 0.0190(12) -0.0012(10) -0.0028(10) -0.0054(10)
C118 0.0332(15) 0.0229(14) 0.0162(12) -0.0043(10) 0.0003(11) -0.0008(12)
C119 0.0268(12) 0.0218(12) 0.0188(11) 0.0008(12) 0.0039(9) 0.0013(14)
C120 0.0213(13) 0.0198(13) 0.0165(11) 0.0010(9) 0.0000(10) 0.0003(10)
C121 0.0273(14) 0.0250(14) 0.0162(12) -0.0037(10) 0.0030(10) -0.0013(11)
C122 0.0408(19) 0.0294(16) 0.0329(16) -0.0116(13) 0.0046(14) 0.0031(14)
C123 0.0334(16) 0.0430(19) 0.0213(14) -0.0053(13) 0.0069(12) -0.0048(14)
C124 0.0169(12) 0.0224(13) 0.0219(13) -0.0013(10) -0.0015(10) -0.0020(10)
C125 0.0190(14) 0.0319(16) 0.0377(17) -0.0005(13) 0.0016(12) 0.0033(12)
C126 0.0287(16) 0.0251(15) 0.0337(16) 0.0005(12) 0.0071(13) -0.0070(12)
C127 0.0205(13) 0.0296(15) 0.0170(12) -0.0007(10) -0.0025(10) -0.0036(11)
C128 0.0283(17) 0.046(2) 0.0326(17) 0.0027(14) 0.0021(13) 0.0098(15)
C129 0.0255(15) 0.0405(18) 0.0165(13) 0.0022(12) -0.0011(11) -0.0101(13)
C130 0.0199(13) 0.0248(14) 0.0214(13) -0.0027(10) 0.0035(10) -0.0009(11)
C131 0.0219(14) 0.0364(17) 0.0325(16) 0.0056(13) 0.0010(12) 0.0027(13)
C132 0.0295(15) 0.0228(15) 0.0388(17) 0.0084(12) 0.0064(13) -0.0009(12)
C133 0.0149(11) 0.0197(14) 0.0156(11) 0.0006(9) 0.0015(9) 0.0012(9)
C134 0.0180(12) 0.0251(14) 0.0178(12) -0.0045(10) 0.0013(10) 0.0034(10)
C135 0.0161(13) 0.0400(17) 0.0194(13) -0.0077(12) 0.0000(10) 0.0045(12)
C136 0.0181(13) 0.0459(18) 0.0173(13) 0.0043(12) -0.0011(10) 0.0060(12)
C137 0.0239(14) 0.0268(14) 0.0249(14) 0.0084(11) 0.0006(11) 0.0050(12)
C138 0.0182(12) 0.0210(13) 0.0195(12) 0.0015(10) 0.0023(10) -0.0001(10)
C139 0.0178(12) 0.0181(12) 0.0122(10) -0.0030(9) -0.0037(9) 0.0022(10)
C140 0.0209(13) 0.0193(13) 0.0203(12) -0.0024(10) -0.0023(10) 0.0024(11)
C141 0.0231(13) 0.0260(14) 0.0190(12) -0.0028(10) -0.0003(10) 0.0076(11)
C143 0.0181(13) 0.0303(15) 0.0222(13) 0.0014(11) -0.0008(10) -0.0035(11)
C144 0.0205(13) 0.0223(13) 0.0177(12) 0.0004(10) -0.0025(10) 0.0010(10)
C145 0.070(3) 0.079(4) 0.052(3) 0.017(2) 0.017(2) 0.008(3)
C146 0.061(3) 0.040(2) 0.079(3) 0.007(2) 0.020(2) 0.003(2)
C147 0.040(2) 0.040(2) 0.056(2) -0.0043(17) 0.0063(17) -0.0043(16)
C148 0.053(3) 0.041(2) 0.090(4) -0.011(2) 0.004(2) 0.006(2)
C149 0.042(2) 0.066(3) 0.084(4) -0.025(3) -0.019(2) 0.017(2)
C150 0.070(3) 0.088(4) 0.0336(19) -0.007(2) -0.0047(19) 0.041(3)
C151 0.051(3) 0.111(4) 0.046(2) 0.013(3) 0.000(2) -0.002(3)
C152 0.050(3) 0.085(4) 0.051(3) 0.001(2) -0.004(2) -0.010(2)
C153 0.055(3) 0.051(2) 0.0378(19) 0.0014(17) 0.0016(18) -0.007(2)
C154 0.053(2) 0.046(2) 0.042(2) 0.0044(17) -0.0055(17) -0.0099(18)
C155 0.049(2) 0.055(2) 0.041(2) -0.0052(18) 0.0031(17) -0.0049(19)
C156 0.051(3) 0.078(3) 0.065(3) -0.002(3) 0.010(2) -0.026(2)

loop_
_atom_type_symbol
_atom_type_description
_atom_type_scat_dispersion_real
_atom_type_scat_dispersion_imag
_atom_type_scat_source
C C 0.0033 0.0016 'International Tables Vol C Tables 4.2.6.8 and 6.1.1.4'
H H 0.0000 0.0000 'International Tables Vol C Tables 4.2.6.8 and 6.1.1.4'
N N 0.0061 0.0033 'International Tables Vol C Tables 4.2.6.8 and 6.1.1.4'
Sn Sn -0.6537 1.4246 'International Tables Vol C Tables 4.2.6.8 and 6.1.1.4'

loop_
_geom_angle_atom_site_label_1
_geom_angle_atom_site_label_2
_geom_angle_atom_site_label_3
_geom_angle
N1 Sn1 C1 106.44(9)
N1 Sn1 Sn2 60.62(6)
C1 Sn1 Sn2 131.32(7)
N2 Sn2 C31 103.65(9)
N2 Sn2 Sn1 60.10(6)
C31 Sn2 Sn1 135.42(7)
C61 N1 N2 114.3(2)
C61 N1 Sn1 138.47(18)
N2 N1 Sn1 105.34(15)
C67 N2 N1 114.0(2)
C67 N2 Sn2 137.30(18)
N1 N2 Sn2 106.23(15)
C2 C1 C6 119.1(2)
C2 C1 Sn1 118.02(18)
C6 C1 Sn1 121.83(18)
C3 C2 C1 120.3(2)
C3 C2 C13 121.3(2)
C1 C2 C13 118.3(2)
C4 C3 C2 120.0(2)
C5 C4 C3 119.7(3)
C4 C5 C6 121.2(3)
C5 C6 C1 119.5(2)
C5 C6 C7 118.7(2)
C1 C6 C7 121.5(2)
C12 C7 C8 120.3(2)
C12 C7 C6 121.0(2)
C8 C7 C6 118.6(2)
C9 C8 C7 119.0(2)
C9 C8 C19 118.3(2)
C7 C8 C19 122.7(2)
C10 C9 C8 120.7(2)
C9 C10 C11 120.1(3)
C10 C11 C12 121.3(3)
C11 C12 C7 118.7(2)
C11 C12 C22 119.5(2)
C7 C12 C22 121.9(2)
C14 C13 C18 120.4(2)
C14 C13 C2 118.8(2)
C18 C13 C2 120.8(2)
C15 C14 C13 118.9(3)
C15 C14 C25 119.6(3)
C13 C14 C25 121.2(2)
C16 C15 C14 120.4(3)
C17 C16 C15 121.1(3)
C16 C17 C18 121.1(3)
C17 C18 C13 118.0(3)
C17 C18 C28 119.1(3)
C13 C18 C28 122.9(2)
C8 C19 C21 111.8(2)
C8 C19 C20 110.9(3)
C21 C19 C20 110.2(2)
C12 C22 C23 112.2(2)
C12 C22 C24 111.0(2)
C23 C22 C24 110.5(3)
C14 C25 C27 114.3(2)
C14 C25 C26 109.5(2)
C27 C25 C26 110.4(2)
C18 C28 C29 113.4(3)
C18 C28 C30 111.5(3)
C29 C28 C30 109.1(3)
C36 C31 C32 119.9(2)
C36 C31 Sn2 117.17(18)
C32 C31 Sn2 122.40(19)
C33 C32 C31 119.5(2)
C33 C32 C43 120.4(2)
C31 C32 C43 119.9(2)
C34 C33 C32 120.1(2)
C33 C34 C35 120.2(3)
C36 C35 C34 120.4(3)
C35 C36 C31 119.5(2)
C35 C36 C37 122.6(2)
C31 C36 C37 117.7(2)
C38 C37 C42 119.6(2)
C38 C37 C36 121.5(2)
C42 C37 C36 118.8(2)
C39 C38 C37 118.9(3)
C39 C38 C49 118.8(2)
C37 C38 C49 122.2(2)
C40 C39 C38 121.1(3)
C39 C40 C41 120.4(3)
C40 C41 C42 120.9(3)
C41 C42 C37 118.7(2)
C41 C42 C52 120.1(2)
C37 C42 C52 120.9(2)
C44 C43 C48 120.2(2)
C44 C43 C32 121.2(2)
C48 C43 C32 118.6(2)
C45 C44 C43 118.7(3)
C45 C44 C55 120.7(3)
C43 C44 C55 120.6(2)
C46 C45 C44 121.0(3)
C47 C46 C45 120.3(3)
C46 C47 C48 120.8(3)
C47 C48 C43 118.8(3)
C47 C48 C58 119.5(3)
C43 C48 C58 121.6(2)
C38 C49 C50 110.3(2)
C38 C49 C51 112.8(2)
C50 C49 C51 110.3(2)
C42 C52 C53 114.1(2)
C42 C52 C54 110.0(2)
C53 C52 C54 110.3(2)
C44 C55 C56 111.6(2)
C44 C55 C57 112.8(3)
C56 C55 C57 110.4(2)
C48 C58 C59 112.7(3)
C48 C58 C60 110.7(2)
C59 C58 C60 110.3(3)
N1 C61 C62 122.4(2)
N1 C61 C66 118.9(2)
C62 C61 C66 118.7(2)
C63 C62 C61 120.2(3)
C64 C63 C62 121.2(3)
C63 C64 C65 118.8(3)
C66 C65 C64 121.4(3)
C65 C66 C61 119.7(3)
C68 C67 C72 118.2(2)
C68 C67 N2 119.5(2)
C72 C67 N2 122.2(3)
C69 C68 C67 120.8(3)
C68 C69 C70 120.6(3)
C71 C70 C69 119.0(3)
C70 C71 C72 121.5(3)
C71 C72 C67 119.8(3)
N3 Sn3 C73 103.15(9)
N3 Sn3 Sn4 60.19(6)
C73 Sn3 Sn4 134.66(7)
N4 Sn4 C103 105.62(9)
N4 Sn4 Sn3 60.64(6)
C103 Sn4 Sn3 131.87(7)
C133 N3 N4 113.9(2)
C133 N3 Sn3 137.48(17)
N4 N3 Sn3 105.60(15)
C139 N4 N3 113.9(2)
C139 N4 Sn4 138.89(18)
N3 N4 Sn4 105.69(15)
C78 C73 C74 119.6(2)
C78 C73 Sn3 123.60(19)
C74 C73 Sn3 116.45(18)
C75 C74 C73 119.7(2)
C75 C74 C85 122.7(2)
C73 C74 C85 117.5(2)
C76 C75 C74 119.8(2)
C75 C76 C77 120.6(2)
C76 C77 C78 120.3(2)
C77 C78 C73 119.6(2)
C77 C78 C79 120.5(2)
C73 C78 C79 119.7(2)
C84 C79 C80 119.9(2)
C84 C79 C78 121.9(2)
C80 C79 C78 118.2(2)
C81 C80 C79 118.9(3)
C81 C80 C91 119.1(2)
C79 C80 C91 122.0(2)
C82 C81 C80 121.1(3)
C81 C82 C83 120.0(3)
C82 C83 C84 120.8(3)
C83 C84 C79 119.4(3)
C83 C84 C94 120.3(2)
C79 C84 C94 120.3(2)
C90 C85 C86 120.0(2)
C90 C85 C74 121.5(2)
C86 C85 C74 118.4(2)
C87 C86 C85 119.1(3)
C87 C86 C97 119.5(2)
C85 C86 C97 121.1(2)
C88 C87 C86 121.0(3)
C87 C88 C89 119.5(3)
C88 C89 C90 121.8(3)
C89 C90 C85 118.3(3)
C89 C90 C100 119.1(2)
C85 C90 C100 122.4(2)
C80 C91 C92 111.1(2)
C80 C91 C93 112.3(3)
C92 C91 C93 110.0(3)
C84 C94 C96 111.1(2)
C84 C94 C95 112.9(3)
C96 C94 C95 110.1(2)
C99 C97 C86 114.0(2)
C99 C97 C98 110.4(2)
C86 C97 C98 109.8(2)
C90 C100 C101 112.6(2)
C90 C100 C102 109.7(2)
C101 C100 C102 110.0(3)
C108 C103 C104 119.6(2)
C108 C103 Sn4 117.72(18)
C104 C103 Sn4 121.63(18)
C105 C104 C103 119.7(2)
C105 C104 C115 119.1(2)
C103 C104 C115 120.9(2)
C104 C105 C106 120.7(2)
C105 C106 C107 119.9(3)
C106 C107 C108 120.3(2)
C103 C108 C107 119.8(2)
C103 C108 C109 118.0(2)
C107 C108 C109 122.1(2)
C110 C109 C114 120.4(2)
C110 C109 C108 121.4(2)
C114 C109 C108 118.1(2)
C111 C110 C109 118.4(3)
C111 C110 C121 119.0(3)
C109 C110 C121 122.5(2)
C112 C111 C110 121.5(3)
C111 C112 C113 119.7(3)
C112 C113 C114 121.3(3)
C113 C114 C109 118.6(3)
C113 C114 C124 119.6(3)
C109 C114 C124 121.6(2)
C116 C115 C120 120.3(2)
C116 C115 C104 121.2(2)
C120 C115 C104 118.4(2)
C117 C116 C115 118.8(2)
C117 C116 C127 119.4(2)
C115 C116 C127 121.9(2)
C118 C117 C116 121.1(3)
C117 C118 C119 119.7(3)
C118 C119 C120 121.4(2)
C119 C120 C115 118.7(2)
C119 C120 C130 118.4(2)
C115 C120 C130 122.9(2)
C110 C121 C123 113.4(3)
C110 C121 C122 109.8(3)
C123 C121 C122 109.6(3)
C114 C124 C126 109.7(2)
C114 C124 C125 114.6(2)
C126 C124 C125 110.0(2)
C116 C127 C129 112.0(2)
C116 C127 C128 111.0(2)
C129 C127 C128 109.9(3)
C120 C130 C131 112.6(2)
C120 C130 C132 110.6(2)
C131 C130 C132 110.1(2)
C138 C133 C134 118.6(2)
C138 C133 N3 119.7(2)
C134 C133 N3 121.7(2)
C135 C134 C133 120.0(3)
C136 C135 C134 121.2(3)
C135 C136 C137 118.7(3)
C138 C137 C136 120.6(3)
C137 C138 C133 120.9(3)
C144 C139 N4 122.8(2)
C144 C139 C140 118.2(2)
N4 C139 C140 118.9(2)
C141 C140 C139 120.5(3)
C142 C141 C140 120.1(3)
C143 C142 C141 119.4(3)
C142 C143 C144 121.2(3)
C143 C144 C139 120.6(3)
C145 C146 C147 115.5(4)
C148 C147 C146 111.2(4)
C147 C148 C149 115.4(4)
C150 C149 C148 111.3(4)
C151 C152 C153 112.4(4)
C154 C153 C152 114.2(4)
C153 C154 C155 113.5(3)
C156 C155 C154 111.5(4)

loop_
_geom_bond_atom_site_label_1
_geom_bond_atom_site_label_2
_geom_bond_distance
Sn1 N1 2.106(2)
Sn1 C1 2.218(3)
Sn1 Sn2 3.2257(6)
Sn2 N2 2.109(2)
Sn2 C31 2.217(3)
N1 C61 1.405(3)
N1 N2 1.429(3)
N2 C67 1.410(3)
C1 C2 1.405(4)
C1 C6 1.408(4)
C2 C3 1.393(4)
C2 C13 1.506(4)
C3 C4 1.397(4)
C4 C5 1.380(4)
C5 C6 1.390(4)
C6 C7 1.506(4)
C7 C12 1.406(4)
C7 C8 1.416(4)
C8 C9 1.398(4)
C8 C19 1.520(4)
C9 C10 1.385(4)
C10 C11 1.383(4)
C11 C12 1.398(4)
C12 C22 1.517(4)
C13 C14 1.417(4)
C13 C18 1.419(4)
C14 C15 1.399(4)
C14 C25 1.531(4)
C15 C16 1.382(5)
C16 C17 1.370(5)
C17 C18 1.408(4)
C18 C28 1.518(4)
C19 C21 1.530(4)
C19 C20 1.535(4)
C22 C23 1.527(4)
C22 C24 1.533(4)
C25 C27 1.531(4)
C25 C26 1.534(4)
C28 C29 1.538(4)
C28 C30 1.547(4)
C31 C36 1.403(4)
C31 C32 1.408(4)
C32 C33 1.397(4)
C32 C43 1.504(4)
C33 C34 1.392(4)
C34 C35 1.395(4)
C35 C36 1.393(4)
C36 C37 1.503(4)
C37 C38 1.421(3)
C37 C42 1.427(4)
C38 C39 1.401(4)
C38 C49 1.523(4)
C39 C40 1.373(4)
C40 C41 1.391(4)
C41 C42 1.397(4)
C42 C52 1.518(4)
C43 C44 1.413(4)
C43 C48 1.414(4)
C44 C45 1.395(4)
C44 C55 1.524(4)
C45 C46 1.381(4)
C46 C47 1.382(4)
C47 C48 1.395(4)
C48 C58 1.524(4)
C49 C50 1.524(4)
C49 C51 1.536(4)
C52 C53 1.526(4)
C52 C54 1.536(4)
C55 C56 1.531(4)
C55 C57 1.536(4)
C58 C59 1.539(4)
C58 C60 1.544(4)
C61 C62 1.400(4)
C61 C66 1.405(4)
C62 C63 1.394(4)
C63 C64 1.376(4)
C64 C65 1.388(4)
C65 C66 1.393(4)
C67 C68 1.404(4)
C67 C72 1.403(4)
C68 C69 1.382(4)
C69 C70 1.386(4)
C70 C71 1.377(4)
C71 C72 1.391(4)
Sn3 N3 2.114(2)
Sn3 C73 2.216(3)
Sn3 Sn4 3.2185(5)
Sn4 N4 2.097(2)
Sn4 C103 2.211(3)
N3 C133 1.412(3)
N3 N4 1.430(3)
N4 C139 1.405(3)
C73 C78 1.400(4)
C73 C74 1.409(4)
C74 C75 1.397(4)
C74 C85 1.513(3)
C75 C76 1.388(4)
C76 C77 1.386(4)
C77 C78 1.396(4)
C78 C79 1.502(4)
C79 C84 1.412(4)
C79 C80 1.420(4)
C80 C81 1.395(4)
C80 C91 1.524(4)
C81 C82 1.387(4)
C82 C83 1.391(4)
C83 C84 1.393(4)
C84 C94 1.521(4)
C85 C90 1.412(4)
C85 C86 1.420(4)
C86 C87 1.394(4)
C86 C97 1.532(4)
C87 C88 1.383(4)
C88 C89 1.387(4)
C89 C90 1.395(4)
C90 C100 1.521(4)
C91 C92 1.532(4)
C91 C93 1.538(4)
C94 C96 1.531(4)
C94 C95 1.532(4)
C97 C99 1.529(4)
C97 C98 1.535(4)
C100 C101 1.533(4)
C100 C102 1.534(4)
C103 C108 1.403(3)
C103 C104 1.411(3)
C104 C105 1.393(4)
C104 C115 1.505(4)
C105 C106 1.396(4)
C106 C107 1.390(4)
C107 C108 1.408(4)
C108 C109 1.508(3)
C109 C110 1.406(4)
C109 C114 1.423(4)
C110 C111 1.404(4)
C110 C121 1.522(4)
C111 C112 1.386(5)
C112 C113 1.381(5)
C113 C114 1.398(4)
C114 C124 1.524(4)
C115 C116 1.408(4)
C115 C120 1.408(4)
C116 C117 1.400(4)
C116 C127 1.514(4)
C117 C118 1.382(4)
C118 C119 1.381(4)
C119 C120 1.397(4)
C120 C130 1.521(4)
C121 C123 1.523(4)
C121 C122 1.542(4)
C124 C126 1.530(4)
C124 C125 1.530(4)
C127 C129 1.527(4)
C127 C128 1.537(4)
C130 C131 1.532(4)
C130 C132 1.531(4)
C133 C138 1.392(4)
C133 C134 1.405(4)
C134 C135 1.395(4)
C135 C136 1.386(4)
C136 C137 1.393(4)
C137 C138 1.393(4)
C139 C144 1.394(4)
C139 C140 1.408(4)
C140 C141 1.392(4)
C141 C142 1.397(4)
C142 C143 1.372(4)
C143 C144 1.387(4)
C145 C146 1.444(7)
C146 C147 1.547(6)
C147 C148 1.486(6)
C148 C149 1.528(7)
C149 C150 1.497(7)
C151 C152 1.494(7)
C152 C153 1.547(6)
C153 C154 1.475(6)
C154 C155 1.543(5)
C155 C156 1.467(6)
